data_7063928
loop_
_publ_author_name
'Yadav, Sweta'
Swati,
'Prakash, Jai'

_publ_section_title
;
 Ba4Ge2Sb2Te8Se2 and Ba2Ge2Te4.5Se0.5: complex heteroanionic Ge-containing
 phases with extremely low thermal conductivities
;
_journal_issue 33
_journal_name_full 'New Journal of Chemistry'
_journal_page_first 14131
_journal_page_last 14141
_journal_paper_doi 10.1039/D5NJ01642H
_journal_volume 49
_journal_year 2025
_chemical_formula_sum 'Ba2 Ge2 Se0.5 Te4.5'
_chemical_formula_weight 1033.66
_space_group_crystal_system orthorhombic
_space_group_IT_number 33
_space_group_name_Hall 'P 2c -2n'
_space_group_name_H-M_alt 'P n a 21'
_audit_creation_method SHELXL-2017/1
_audit_update_record
;
2025-06-27 deposited with the CCDC.	2025-07-17 downloaded from the CCDC.
;
_cell_angle_alpha 90
_cell_angle_beta 90
_cell_angle_gamma 90
_cell_formula_units_Z 4
_cell_length_a 13.2860(7)
_cell_length_b 9.0973(6)
_cell_length_c 9.8653(5)
_cell_measurement_reflns_used 16596
_cell_measurement_temperature 298(2)
_cell_measurement_theta_max 30.2
_cell_measurement_theta_min 3.1
_cell_volume 1192.39(12)
_computing_cell_refinement 'Bruker SAINT'
_computing_data_collection 'Bruker APEX2'
_computing_data_reduction 'Bruker SAINT'
_computing_molecular_graphics 'Bruker SHELXTL'
_computing_publication_material 'Bruker SHELXTL'
_computing_structure_refinement 'SHELXL-2017/1 (Sheldrick, 2017)'
_computing_structure_solution 'SHELXT 2014/5 (Sheldrick, 2014)'
_diffrn_ambient_temperature 298(2)
_diffrn_measured_fraction_theta_full 1.000
_diffrn_measured_fraction_theta_max 1.000
_diffrn_measurement_device_type 'Bruker APEX-II CCD'
_diffrn_measurement_method '\f and \w scans'
_diffrn_radiation_type MoK\a
_diffrn_radiation_wavelength 0.71073
_diffrn_reflns_av_R_equivalents 0.0599
_diffrn_reflns_av_unetI/netI 0.0521
_diffrn_reflns_Laue_measured_fraction_full 1.000
_diffrn_reflns_Laue_measured_fraction_max 1.000
_diffrn_reflns_limit_h_max 18
_diffrn_reflns_limit_h_min -18
_diffrn_reflns_limit_k_max 13
_diffrn_reflns_limit_k_min -12
_diffrn_reflns_limit_l_max 14
_diffrn_reflns_limit_l_min -13
_diffrn_reflns_number 16596
_diffrn_reflns_point_group_measured_fraction_full 0.997
_diffrn_reflns_point_group_measured_fraction_max 0.992
_diffrn_reflns_theta_full 25.242
_diffrn_reflns_theta_max 30.521
_diffrn_reflns_theta_min 2.714
_diffrn_source 'micro-focus sealed X-ray tube'
_exptl_absorpt_coefficient_mu 23.761
_exptl_absorpt_correction_T_max 0.7461
_exptl_absorpt_correction_T_min 0.3500
_exptl_absorpt_correction_type multi-scan
_exptl_absorpt_process_details multi-scan
_exptl_crystal_colour black
_exptl_crystal_density_diffrn 5.758
_exptl_crystal_description block
_exptl_crystal_F_000 1708
_exptl_crystal_size_max 0.07
_exptl_crystal_size_mid 0.06
_exptl_crystal_size_min 0.05
_refine_diff_density_max 1.114
_refine_diff_density_min -1.021
_refine_diff_density_rms 0.261
_refine_ls_abs_structure_details
;
 Flack x determined using 1370 quotients [(I+)-(I-)]/[(I+)+(I-)]
 (Parsons, Flack and Wagner, Acta Cryst. B69 (2013) 249-259).
;
_refine_ls_abs_structure_Flack 0.04(2)
_refine_ls_extinction_coef 0.00056(4)
_refine_ls_extinction_expression Fc^*^=kFc[1+0.001xFc^2^\l^3^/sin(2\q)]^-1/4^
_refine_ls_extinction_method 'SHELXL-2017/1 (Sheldrick 2017)'
_refine_ls_goodness_of_fit_ref 1.038
_refine_ls_hydrogen_treatment undef
_refine_ls_matrix_type full
_refine_ls_number_parameters 84
_refine_ls_number_reflns 3600
_refine_ls_number_restraints 1
_refine_ls_restrained_S_all 1.038
_refine_ls_R_factor_all 0.0338
_refine_ls_R_factor_gt 0.0278
_refine_ls_shift/su_max 0.001
_refine_ls_shift/su_mean 0.000
_refine_ls_structure_factor_coef Fsqd
_refine_ls_weighting_details 'w=1/[\s^2^(Fo^2^)] where P=(Fo^2^+2Fc^2^)/3'
_refine_ls_weighting_scheme calc
_refine_ls_wR_factor_gt 0.0466
_refine_ls_wR_factor_ref 0.0481
_reflns_Friedel_coverage 0.884
_reflns_Friedel_fraction_full 0.993
_reflns_Friedel_fraction_max 0.983
_reflns_number_gt 3289
_reflns_number_total 3600
_reflns_threshold_expression 'I > 2\s(I)'
_cod_data_source_file d5nj01642h2.cif
_cod_data_source_block BaGeTeSe
_cod_depositor_comments 'Adding full bibliography for 7063926--7063929.cif.'
_cod_original_formula_sum 'Ba2 Ge2 Se0.50 Te4.50'
_cod_database_code 7063928
_shelx_shelxl_version_number 2017/1
_shelx_space_group_comment
;
The symmetry employed for this shelxl refinement is uniquely defined
by the following loop, which should always be used as a source of
symmetry information in preference to the above space-group names.
They are only intended as comments.
;
_exptl_absorpt_special_details SADABS-2016/2

loop_
_space_group_symop_operation_xyz
'x, y, z'
'-x, -y, z+1/2'
'x+1/2, -y+1/2, z'
'-x+1/2, y+1/2, z+1/2'

loop_
_atom_site_label
_atom_site_type_symbol
_atom_site_fract_x
_atom_site_fract_y
_atom_site_fract_z
_atom_site_U_iso_or_equiv
_atom_site_adp_type
_atom_site_occupancy
_atom_site_site_symmetry_order
_atom_site_calc_flag
_atom_site_refinement_flags_posn
_atom_site_refinement_flags_adp
_atom_site_refinement_flags_occupancy
_atom_site_disorder_assembly
_atom_site_disorder_group
Ba1 Ba 0.66044(4) 0.90354(7) 0.25466(7) 0.01672(14) Uani 1 1 d . . . . .
Ba2 Ba 0.67736(4) 0.94387(7) 0.77296(7) 0.01467(13) Uani 1 1 d . . . . .
Ge1 Ge 0.43621(7) 0.52360(12) 0.39813(11) 0.0109(2) Uani 1 1 d . . . . .
Ge2 Ge 0.52175(8) 0.68175(12) 0.56366(11) 0.0116(2) Uani 1 1 d . . . . .
Te1 Te 0.44272(5) 0.67884(8) 0.80656(7) 0.01404(15) Uani 1 1 d . . . . .
Te2 Te 0.49574(6) 0.94984(8) 0.51658(9) 0.0134(2) Uani 0.504(6) 1 d . . P . .
Se1 Se 0.49574(6) 0.94984(8) 0.51658(9) 0.0134(2) Uani 0.496(6) 1 d . . P . .
Te3 Te 0.28893(5) 0.37219(7) 0.49345(7) 0.01370(15) Uani 1 1 d . . . . .
Te4 Te 0.71529(5) 0.66194(7) 0.53590(7) 0.01376(15) Uani 1 1 d . . . . .
Te5 Te 0.41726(5) 0.69706(7) 0.19526(7) 0.01423(15) Uani 1 1 d . . . . .

loop_
_atom_site_aniso_label
_atom_site_aniso_U_11
_atom_site_aniso_U_22
_atom_site_aniso_U_33
_atom_site_aniso_U_23
_atom_site_aniso_U_13
_atom_site_aniso_U_12
Ba1 0.0165(3) 0.0190(3) 0.0146(3) 0.0018(3) 0.0001(3) -0.0012(2)
Ba2 0.0178(3) 0.0131(3) 0.0131(3) -0.0013(3) -0.0018(3) 0.0001(2)
Ge1 0.0124(5) 0.0100(6) 0.0104(5) -0.0007(4) 0.0001(4) -0.0013(4)
Ge2 0.0122(5) 0.0130(6) 0.0096(5) -0.0007(4) -0.0001(4) -0.0021(4)
Te1 0.0159(3) 0.0144(4) 0.0118(3) 0.0009(3) 0.0013(3) 0.0033(2)
Te2 0.0133(4) 0.0138(4) 0.0130(4) -0.0013(4) -0.0002(3) 0.0014(3)
Se1 0.0133(4) 0.0138(4) 0.0130(4) -0.0013(4) -0.0002(3) 0.0014(3)
Te3 0.0135(3) 0.0127(3) 0.0149(3) 0.0004(3) 0.0018(3) -0.0012(2)
Te4 0.0140(3) 0.0134(3) 0.0139(4) 0.0000(3) 0.0012(3) 0.0014(2)
Te5 0.0179(3) 0.0122(3) 0.0126(3) 0.0016(3) -0.0010(3) 0.0004(3)

loop_
_atom_type_symbol
_atom_type_description
_atom_type_scat_dispersion_real
_atom_type_scat_dispersion_imag
_atom_type_scat_source
Ba Ba -0.3244 2.2819 'International Tables Vol C Tables 4.2.6.8 and 6.1.1.4'
Ge Ge 0.1547 1.8001 'International Tables Vol C Tables 4.2.6.8 and 6.1.1.4'
Se Se -0.0929 2.2259 'International Tables Vol C Tables 4.2.6.8 and 6.1.1.4'
Te Te -0.5308 1.6751 'International Tables Vol C Tables 4.2.6.8 and 6.1.1.4'

loop_
_geom_angle_atom_site_label_1
_geom_angle_atom_site_label_2
_geom_angle_atom_site_label_3
_geom_angle
_geom_angle_site_symmetry_1
_geom_angle_site_symmetry_3
_geom_angle_publ_flag
Te2 Ba1 Te2 94.771(15) 2_674 . ?
Te2 Ba1 Te3 121.67(3) 2_674 3_565 ?
Te2 Ba1 Te3 74.64(2) . 3_565 ?
Te2 Ba1 Te5 124.59(3) 2_674 3_565 ?
Te2 Ba1 Te5 140.04(3) . 3_565 ?
Te3 Ba1 Te5 78.314(19) 3_565 3_565 ?
Te2 Ba1 Te4 67.02(2) 2_674 4_654 ?
Te2 Ba1 Te4 131.98(3) . 4_654 ?
Te3 Ba1 Te4 78.568(19) 3_565 4_654 ?
Te5 Ba1 Te4 68.349(19) 3_565 4_654 ?
Te2 Ba1 Te4 152.93(2) 2_674 . ?
Te2 Ba1 Te4 67.85(2) . . ?
Te3 Ba1 Te4 75.13(2) 3_565 . ?
Te5 Ba1 Te4 77.18(2) 3_565 . ?
Te4 Ba1 Te4 140.031(18) 4_654 . ?
Te2 Ba1 Te3 83.96(2) 2_674 2_664 ?
Te2 Ba1 Te3 137.39(3) . 2_664 ?
Te3 Ba1 Te3 140.559(17) 3_565 2_664 ?
Te5 Ba1 Te3 62.246(18) 3_565 2_664 ?
Te4 Ba1 Te3 86.62(2) 4_654 2_664 ?
Te4 Ba1 Te3 94.97(2) . 2_664 ?
Te2 Ba1 Te5 64.364(19) 2_674 . ?
Te2 Ba1 Te5 68.34(2) . . ?
Te3 Ba1 Te5 142.95(2) 3_565 . ?
Te5 Ba1 Te5 131.42(2) 3_565 . ?
Te4 Ba1 Te5 128.63(2) 4_654 . ?
Te4 Ba1 Te5 89.38(2) . . ?
Te3 Ba1 Te5 72.993(19) 2_664 . ?
Te2 Ba1 Ba2 47.877(17) 2_674 2_674 ?
Te2 Ba1 Ba2 47.332(18) . 2_674 ?
Te3 Ba1 Ba2 105.284(19) 3_565 2_674 ?
Te5 Ba1 Ba2 172.47(2) 3_565 2_674 ?
Te4 Ba1 Ba2 105.580(19) 4_654 2_674 ?
Te4 Ba1 Ba2 110.035(19) . 2_674 ?
Te3 Ba1 Ba2 113.895(19) 2_664 2_674 ?
Te5 Ba1 Ba2 48.490(14) . 2_674 ?
Te2 Ba1 Ba2 130.78(2) 2_674 4_644 ?
Te2 Ba1 Ba2 111.97(2) . 4_644 ?
Te3 Ba1 Ba2 105.346(19) 3_565 4_644 ?
Te5 Ba1 Ba2 48.935(15) 3_565 4_644 ?
Te4 Ba1 Ba2 113.19(2) 4_654 4_644 ?
Te4 Ba1 Ba2 48.548(15) . 4_644 ?
Te3 Ba1 Ba2 48.228(16) 2_664 4_644 ?
Te5 Ba1 Ba2 87.470(18) . 4_644 ?
Ba2 Ba1 Ba2 134.252(17) 2_674 4_644 ?
Te2 Ba1 Ba2 46.514(18) 2_674 1_554 ?
Te2 Ba1 Ba2 140.80(2) . 1_554 ?
Te3 Ba1 Ba2 126.41(2) 3_565 1_554 ?
Te5 Ba1 Ba2 79.154(18) 3_565 1_554 ?
Te4 Ba1 Ba2 47.921(15) 4_654 1_554 ?
Te4 Ba1 Ba2 143.31(2) . 1_554 ?
Te3 Ba1 Ba2 48.898(15) 2_664 1_554 ?
Te5 Ba1 Ba2 85.650(18) . 1_554 ?
Ba2 Ba1 Ba2 93.470(15) 2_674 1_554 ?
Ba2 Ba1 Ba2 94.873(16) 4_644 1_554 ?
Te2 Ba2 Te2 92.258(14) 2_675 . ?
Te2 Ba2 Te4 139.65(3) 2_675 . ?
Te2 Ba2 Te4 68.17(2) . . ?
Te2 Ba2 Te3 133.20(2) 2_675 3_565 ?
Te2 Ba2 Te3 73.67(2) . 3_565 ?
Te4 Ba2 Te3 76.51(2) . 3_565 ?
Te2 Ba2 Te4 66.75(2) 2_675 4_655 ?
Te2 Ba2 Te4 142.58(2) . 4_655 ?
Te4 Ba2 Te4 146.611(19) . 4_655 ?
Te3 Ba2 Te4 97.81(2) 3_565 4_655 ?
Te2 Ba2 Te5 70.18(2) 2_675 2_675 ?
Te2 Ba2 Te5 65.73(2) . 2_675 ?
Te4 Ba2 Te5 125.06(3) . 2_675 ?
Te3 Ba2 Te5 63.293(19) 3_565 2_675 ?
Te4 Ba2 Te5 77.80(2) 4_655 2_675 ?
Te2 Ba2 Te3 83.53(2) 2_675 2_665 ?
Te2 Ba2 Te3 122.04(2) . 2_665 ?
Te4 Ba2 Te3 78.63(2) . 2_665 ?
Te3 Ba2 Te3 141.87(2) 3_565 2_665 ?
Te4 Ba2 Te3 87.44(2) 4_655 2_665 ?
Te5 Ba2 Te3 153.23(3) 2_675 2_665 ?
Te2 Ba2 Te1 130.72(3) 2_675 3_565 ?
Te2 Ba2 Te1 136.44(3) . 3_565 ?
Te4 Ba2 Te1 72.738(19) . 3_565 ?
Te3 Ba2 Te1 79.313(19) 3_565 3_565 ?
Te4 Ba2 Te1 73.877(19) 4_655 3_565 ?
Te5 Ba2 Te1 128.78(2) 2_675 3_565 ?
Te3 Ba2 Te1 65.891(18) 2_665 3_565 ?
Te2 Ba2 Ge2 101.09(3) 2_675 . ?
Te2 Ba2 Ge2 40.13(2) . . ?
Te4 Ba2 Ge2 41.53(2) . . ?
Te3 Ba2 Ge2 95.83(3) 3_565 . ?
Te4 Ba2 Ge2 165.92(3) 4_655 . ?
Te5 Ba2 Ge2 105.48(3) 2_675 . ?
Te3 Ba2 Ge2 83.97(2) 2_665 . ?
Te1 Ba2 Ge2 112.29(3) 3_565 . ?
Te2 Ba2 Te1 65.716(19) 2_675 . ?
Te2 Ba2 Te1 61.712(19) . . ?
Te4 Ba2 Te1 73.939(19) . . ?
Te3 Ba2 Te1 132.97(2) 3_565 . ?
Te4 Ba2 Te1 126.43(2) 4_655 . ?
Te5 Ba2 Te1 107.29(2) 2_675 . ?
Te3 Ba2 Te1 64.184(18) 2_665 . ?
Te1 Ba2 Te1 123.896(18) 3_565 . ?
Ge2 Ba2 Te1 39.50(2) . . ?
Te2 Ba2 Ba1 46.406(17) 2_675 2_675 ?
Te2 Ba2 Ba1 46.271(17) . 2_675 ?
Te4 Ba2 Ba1 109.12(2) . 2_675 ?
Te3 Ba2 Ba1 103.274(19) 3_565 2_675 ?
Te4 Ba2 Ba1 104.223(19) 4_655 2_675 ?
Te5 Ba2 Ba1 52.242(15) 2_675 2_675 ?
Te3 Ba2 Ba1 111.987(19) 2_665 2_675 ?
Te1 Ba2 Ba1 177.05(2) 3_565 2_675 ?
Ge2 Ba2 Ba1 69.04(2) . 2_675 ?
Te1 Ba2 Ba1 55.303(15) . 2_675 ?
Ge2 Ge1 Te5 101.78(5) . . ?
Ge2 Ge1 Te3 115.02(5) . . ?
Te5 Ge1 Te3 122.76(5) . . ?
Ge2 Ge1 Te1 111.03(5) . 2_664 ?
Te5 Ge1 Te1 103.01(4) . 2_664 ?
Te3 Ge1 Te1 102.59(4) . 2_664 ?
Ge1 Ge2 Te2 112.53(5) . . ?
Ge1 Ge2 Te4 110.38(5) . . ?
Te2 Ge2 Te4 100.65(4) . . ?
Ge1 Ge2 Te1 114.67(5) . . ?
Te2 Ge2 Te1 97.14(4) . . ?
Te4 Ge2 Te1 119.61(4) . . ?
Ge1 Ge2 Ba2 171.26(5) . . ?
Te2 Ge2 Ba2 64.01(3) . . ?
Te4 Ge2 Ba2 63.77(3) . . ?
Te1 Ge2 Ba2 74.03(3) . . ?
Ge1 Te1 Ge2 94.41(4) 2_665 . ?
Ge1 Te1 Ba2 113.86(3) 2_665 3_465 ?
Ge2 Te1 Ba2 107.60(3) . 3_465 ?
Ge1 Te1 Ba2 88.48(3) 2_665 . ?
Ge2 Te1 Ba2 66.47(3) . . ?
Ba2 Te1 Ba2 157.56(2) 3_465 . ?
Ge2 Te2 Ba1 109.71(4) . 2_675 ?
Ge2 Te2 Ba1 86.09(3) . . ?
Ba1 Te2 Ba1 163.99(3) 2_675 . ?
Ge2 Te2 Ba2 119.45(4) . 2_674 ?
Ba1 Te2 Ba2 87.97(2) 2_675 2_674 ?
Ba1 Te2 Ba2 86.26(2) . 2_674 ?
Ge2 Te2 Ba2 75.86(3) . . ?
Ba1 Te2 Ba2 85.85(2) 2_675 . ?
Ba1 Te2 Ba2 95.93(2) . . ?
Ba2 Te2 Ba2 164.68(2) 2_674 . ?
Ge1 Te3 Ba2 110.45(3) . 3_465 ?
Ge1 Te3 Ba1 79.37(3) . 3_465 ?
Ba2 Te3 Ba1 92.51(2) 3_465 3_465 ?
Ge1 Te3 Ba2 96.38(3) . 2_664 ?
Ba2 Te3 Ba2 152.83(2) 3_465 2_664 ?
Ba1 Te3 Ba2 96.70(2) 3_465 2_664 ?
Ge1 Te3 Ba1 119.01(3) . 2_665 ?
Ba2 Te3 Ba1 81.54(2) 3_465 2_665 ?
Ba1 Te3 Ba1 161.62(2) 3_465 2_665 ?
Ba2 Te3 Ba1 81.74(2) 2_664 2_665 ?
Ge2 Te4 Ba2 74.70(3) . . ?
Ge2 Te4 Ba2 120.84(3) . 4_644 ?
Ba2 Te4 Ba2 161.80(2) . 4_644 ?
Ge2 Te4 Ba1 115.97(3) . 4_645 ?
Ba2 Te4 Ba1 98.28(2) . 4_645 ?
Ba2 Te4 Ba1 83.63(2) 4_644 4_645 ?
Ge2 Te4 Ba1 80.72(3) . . ?
Ba2 Te4 Ba1 92.19(2) . . ?
Ba2 Te4 Ba1 81.98(2) 4_644 . ?
Ba1 Te4 Ba1 162.12(2) 4_645 . ?
Ge1 Te5 Ba1 78.95(3) . 3_465 ?
Ge1 Te5 Ba2 115.41(4) . 2_674 ?
Ba1 Te5 Ba2 82.17(2) 3_465 2_674 ?
Ge1 Te5 Ba1 95.79(3) . . ?
Ba1 Te5 Ba1 156.26(3) 3_465 . ?
Ba2 Te5 Ba1 79.268(19) 2_674 . ?

loop_
_geom_bond_atom_site_label_1
_geom_bond_atom_site_label_2
_geom_bond_distance
_geom_bond_site_symmetry_2
_geom_bond_publ_flag
Ba1 Te2 3.4061(10) 2_674 ?
Ba1 Te2 3.4120(10) . ?
Ba1 Te3 3.5534(9) 3_565 ?
Ba1 Te5 3.5810(9) 3_565 ?
Ba1 Te4 3.5930(9) 4_654 ?
Ba1 Te4 3.6139(9) . ?
Ba1 Te3 3.6585(10) 2_664 ?
Ba1 Te5 3.7829(9) . ?
Ba1 Ba2 4.7011(8) 2_674 ?
Ba1 Ba2 4.7079(9) 4_644 ?
Ba1 Ba2 4.7715(9) 1_554 ?
Ba2 Te2 3.4641(10) 2_675 ?
Ba2 Te2 3.4961(10) . ?
Ba2 Te4 3.5074(9) . ?
Ba2 Te3 3.5498(9) 3_565 ?
Ba2 Te4 3.5635(9) 4_655 ?
Ba2 Te5 3.5830(9) 2_675 ?
Ba2 Te3 3.6331(9) 2_665 ?
Ba2 Te1 3.7130(9) 3_565 ?
Ba2 Ge2 3.7714(12) . ?
Ba2 Te1 3.9549(9) . ?
Ge1 Ge2 2.4553(15) . ?
Ge1 Te5 2.5610(13) . ?
Ge1 Te3 2.5711(12) . ?
Ge1 Te1 2.6067(12) 2_664 ?
Ge2 Te2 2.5066(14) . ?
Ge2 Te4 2.5921(13) . ?
Ge2 Te1 2.6164(13) . ?
